data_4033190
loop_
_publ_author_name
'Watanabe, Takashi'
'Geib, Steven J.'
'Curran, Dennis P.'
'Taniguchi, Tsuyoshi'

_publ_section_title
;
 N-Heterocyclic Carbene Boranes are Hydrogen Donors in Masamune-Bergman
 Reactions of Benzo[3,4]cyclodec-3-ene-1,5-diynes.
;
_journal_issue 24
_journal_name_full 'The Journal of organic chemistry'
_journal_page_first 13034
_journal_page_last 13042
_journal_paper_doi 10.1021/acs.joc.7b01981
_journal_volume 82
_journal_year 2017
_chemical_absolute_configuration unk
_chemical_formula_sum 'C18 H22 B N3'
_chemical_formula_weight 291.19
_space_group_crystal_system orthorhombic
_space_group_IT_number 29
_space_group_name_Hall 'P 2c -2ac'
_space_group_name_H-M_alt 'P c a 21'
_symmetry_space_group_name_Hall 'P 2c -2ac'
_symmetry_space_group_name_H-M 'P c a 21'
_atom_sites_solution_hydrogens mixed
_atom_sites_solution_primary 'intrinsic phasing'
_audit_creation_method SHELXL-2016/6
_cell_angle_alpha 90
_cell_angle_beta 90
_cell_angle_gamma 90
_cell_formula_units_Z 4
_cell_length_a 21.630(5)
_cell_length_b 10.130(5)
_cell_length_c 7.429(2)
_cell_measurement_reflns_used 147
_cell_measurement_temperature 230(2)
_cell_measurement_theta_max 29.190
_cell_measurement_theta_min 4.087
_cell_volume 1627.8(10)
_computing_structure_refinement 'SHELXL-2016/6 (Sheldrick, 2016)'
_computing_structure_solution 'SHELXT 2014/4 (Sheldrick, 2014)'
_diffrn_ambient_temperature 230(2)
_diffrn_measured_fraction_theta_full 0.993
_diffrn_measured_fraction_theta_max 0.993
_diffrn_measurement_device_type 'Bruker Apex II CCD'
_diffrn_measurement_method 'omega and phi scans'
_diffrn_radiation_type CuK\a
_diffrn_radiation_wavelength 1.54178
_diffrn_reflns_av_R_equivalents 0.3416
_diffrn_reflns_av_unetI/netI 0.1229
_diffrn_reflns_Laue_measured_fraction_full 0.993
_diffrn_reflns_Laue_measured_fraction_max 0.993
_diffrn_reflns_limit_h_max 18
_diffrn_reflns_limit_h_min -21
_diffrn_reflns_limit_k_max 10
_diffrn_reflns_limit_k_min -9
_diffrn_reflns_limit_l_max 7
_diffrn_reflns_limit_l_min -7
_diffrn_reflns_number 9021
_diffrn_reflns_point_group_measured_fraction_full 0.933
_diffrn_reflns_point_group_measured_fraction_max 0.933
_diffrn_reflns_theta_full 50.424
_diffrn_reflns_theta_max 50.424
_diffrn_reflns_theta_min 4.088
_diffrn_source 'Bruker X8 Prospector Ultra Cu IMuS'
_exptl_absorpt_coefficient_mu 0.539
_exptl_absorpt_correction_T_max 0.99
_exptl_absorpt_correction_T_min 0.94
_exptl_absorpt_correction_type multi-scan
_exptl_absorpt_process_details 'Bruker Sadabs'
_exptl_crystal_colour colorless
_exptl_crystal_density_diffrn 1.188
_exptl_crystal_description needle
_exptl_crystal_F_000 624
_exptl_crystal_size_max 0.120
_exptl_crystal_size_mid 0.030
_exptl_crystal_size_min 0.002
_refine_diff_density_max 0.197
_refine_diff_density_min -0.236
_refine_diff_density_rms 0.051
_refine_ls_abs_structure_details
;
 Flack x determined using 141 quotients [(I+)-(I-)]/[(I+)+(I-)]
 (Parsons, Flack and Wagner, Acta Cryst. B69 (2013) 249-259).
;
_refine_ls_extinction_method none
_refine_ls_goodness_of_fit_ref 1.099
_refine_ls_hydrogen_treatment mixed
_refine_ls_matrix_type full
_refine_ls_number_parameters 209
_refine_ls_number_reflns 1583
_refine_ls_number_restraints 1
_refine_ls_restrained_S_all 1.099
_refine_ls_R_factor_all 0.1766
_refine_ls_R_factor_gt 0.0791
_refine_ls_shift/su_max 0.000
_refine_ls_shift/su_mean 0.000
_refine_ls_structure_factor_coef Fsqd
_refine_ls_weighting_details 'w=1/[\s^2^(Fo^2^)+(0.0680P)^2^] where P=(Fo^2^+2Fc^2^)/3'
_refine_ls_weighting_scheme calc
_refine_ls_wR_factor_gt 0.1621
_refine_ls_wR_factor_ref 0.2118
_reflns_Friedel_coverage 0.704
_reflns_Friedel_fraction_full 0.861
_reflns_Friedel_fraction_max 0.861
_reflns_number_gt 756
_reflns_number_total 1583
_reflns_threshold_expression 'I > 2\s(I)'
_cod_data_source_file jo7b01981_si_002.cif
_cod_data_source_block taniguchi3da_a_compound_3d
_cod_depositor_comments 'Adding full bibliography for 4033189--4033191.cif.'
_cod_database_code 4033190
_shelx_shelxl_version_number 2016/6
_shelx_space_group_comment
;
The symmetry employed for this shelxl refinement is uniquely defined
by the following loop, which should always be used as a source of
symmetry information in preference to the above space-group names.
They are only intended as comments.
;
_shelx_estimated_absorpt_t_min 0.938
_shelx_estimated_absorpt_t_max 0.999

loop_
_space_group_symop_operation_xyz
'x, y, z'
'-x, -y, z+1/2'
'x+1/2, -y, z'
'-x+1/2, y, z+1/2'

loop_
_atom_site_label
_atom_site_type_symbol
_atom_site_fract_x
_atom_site_fract_y
_atom_site_fract_z
_atom_site_U_iso_or_equiv
_atom_site_adp_type
_atom_site_occupancy
_atom_site_site_symmetry_order
_atom_site_calc_flag
_atom_site_refinement_flags_posn
_atom_site_refinement_flags_adp
B1 B 0.3160(9) 0.274(2) 0.404(3) 0.068(5) Uani 1 1 d . .
H1 H 0.276(5) 0.335(11) 0.446(17) 0.06(4) Uiso 1 1 d . .
H2 H 0.296(5) 0.188(12) 0.30(2) 0.07(4) Uiso 1 1 d . .
C1 C 0.3295(6) 0.2129(16) 0.599(2) 0.053(4) Uani 1 1 d . .
C2 C 0.3483(7) 0.193(2) 0.887(3) 0.080(6) Uani 1 1 d . .
H2A H 0.358670 0.216216 1.005274 0.096 Uiso 1 1 calc R U
C3 C 0.3001(7) -0.0235(16) 0.559(2) 0.077(5) Uani 1 1 d . .
H3A H 0.314979 -0.020365 0.435721 0.116 Uiso 1 1 calc R U
H3B H 0.255261 -0.025811 0.558909 0.116 Uiso 1 1 calc R U
H3C H 0.315941 -0.102095 0.617472 0.116 Uiso 1 1 calc R U
C4 C 0.3580(7) 0.4213(16) 0.759(3) 0.084(5) Uani 1 1 d . .
H4A H 0.362903 0.456743 0.638596 0.125 Uiso 1 1 calc R U
H4B H 0.395110 0.438503 0.828460 0.125 Uiso 1 1 calc R U
H4C H 0.322904 0.463202 0.816980 0.125 Uiso 1 1 calc R U
C5 C 0.3739(7) 0.3549(15) 0.3168(19) 0.059(4) Uani 1 1 d . .
C6 C 0.4290(7) 0.2896(15) 0.274(2) 0.059(4) Uani 1 1 d . .
C7 C 0.4357(7) 0.1441(16) 0.313(2) 0.071(5) Uani 1 1 d . .
H7A H 0.441559 0.133161 0.443103 0.085 Uiso 1 1 calc R U
H7B H 0.396836 0.100215 0.281095 0.085 Uiso 1 1 calc R U
C8 C 0.4859(10) 0.0771(19) 0.221(3) 0.116(8) Uani 1 1 d . .
H8A H 0.501316 0.009647 0.304162 0.139 Uiso 1 1 calc R U
H8B H 0.467229 0.029759 0.119596 0.139 Uiso 1 1 calc R U
C9 C 0.5354(10) 0.139(2) 0.156(4) 0.161(14) Uani 1 1 d . .
H9A H 0.546481 0.093682 0.043707 0.193 Uiso 1 1 calc R U
H9B H 0.569205 0.122414 0.240863 0.193 Uiso 1 1 calc R U
C10 C 0.5353(8) 0.2770(19) 0.119(2) 0.089(6) Uani 1 1 d . .
H10A H 0.540081 0.289418 -0.011533 0.106 Uiso 1 1 calc R U
H10B H 0.571316 0.316936 0.177148 0.106 Uiso 1 1 calc R U
C11 C 0.4777(7) 0.3505(18) 0.1795(18) 0.063(4) Uani 1 1 d . .
C12 C 0.4733(8) 0.4809(19) 0.132(2) 0.076(5) Uani 1 1 d . .
H12A H 0.506009 0.522078 0.070308 0.091 Uiso 1 1 calc R U
C13 C 0.4189(8) 0.5542(17) 0.176(2) 0.067(5) Uani 1 1 d . .
C14 C 0.4130(9) 0.6938(18) 0.125(2) 0.087(6) Uani 1 1 d . .
H14A H 0.446339 0.739405 0.072400 0.104 Uiso 1 1 calc R U
C15 C 0.3585(11) 0.755(2) 0.154(3) 0.117(8) Uani 1 1 d . .
H15A H 0.353141 0.841505 0.111998 0.141 Uiso 1 1 calc R U
C16 C 0.3108(9) 0.696(2) 0.244(3) 0.117(8) Uani 1 1 d . .
H16A H 0.273738 0.742737 0.261133 0.141 Uiso 1 1 calc R U
C17 C 0.3158(8) 0.5677(18) 0.309(2) 0.085(5) Uani 1 1 d . .
H17A H 0.284256 0.531811 0.381088 0.102 Uiso 1 1 calc R U
C18 C 0.3695(7) 0.4907(15) 0.267(2) 0.063(4) Uani 1 1 d . .
N1 N 0.3210(5) 0.0915(14) 0.6541(18) 0.063(4) Uani 1 1 d . .
N2 N 0.3331(6) 0.0729(16) 0.8394(17) 0.071(4) Uani 1 1 d . .
N3 N 0.3476(5) 0.2801(14) 0.749(2) 0.065(3) Uani 1 1 d . .

loop_
_atom_site_aniso_label
_atom_site_aniso_U_11
_atom_site_aniso_U_22
_atom_site_aniso_U_33
_atom_site_aniso_U_23
_atom_site_aniso_U_13
_atom_site_aniso_U_12
B1 0.074(14) 0.071(14) 0.059(13) 0.006(12) 0.001(10) -0.012(11)
C1 0.051(10) 0.054(10) 0.055(11) 0.007(11) 0.006(8) -0.001(8)
C2 0.053(11) 0.13(2) 0.056(13) 0.015(15) -0.009(9) 0.006(11)
C3 0.087(13) 0.071(12) 0.073(12) 0.025(11) -0.006(10) -0.011(10)
C4 0.091(13) 0.094(13) 0.065(11) -0.009(12) 0.022(11) -0.021(11)
C5 0.055(10) 0.063(11) 0.058(11) 0.002(9) -0.008(8) -0.006(9)
C6 0.066(10) 0.075(11) 0.034(9) 0.003(10) -0.007(9) -0.009(10)
C7 0.064(10) 0.083(12) 0.066(13) -0.014(11) -0.003(9) 0.008(9)
C8 0.120(17) 0.105(15) 0.12(2) 0.013(15) 0.050(15) 0.040(14)
C9 0.101(17) 0.14(2) 0.25(4) -0.10(2) 0.08(2) -0.022(17)
C10 0.080(13) 0.124(16) 0.062(12) -0.014(13) 0.014(9) -0.010(12)
C11 0.066(11) 0.090(14) 0.032(9) -0.008(10) -0.004(8) 0.009(10)
C12 0.075(13) 0.097(15) 0.057(12) -0.005(11) 0.008(9) -0.018(11)
C13 0.088(14) 0.071(14) 0.042(10) 0.004(9) -0.014(9) -0.016(11)
C14 0.088(14) 0.082(15) 0.090(15) 0.017(13) -0.012(12) -0.025(11)
C15 0.15(2) 0.073(14) 0.13(2) 0.032(13) 0.020(18) 0.012(15)
C16 0.111(17) 0.094(16) 0.15(2) 0.042(18) 0.033(17) 0.021(12)
C17 0.091(13) 0.076(13) 0.087(14) 0.010(11) -0.011(11) -0.002(11)
C18 0.062(11) 0.064(11) 0.065(11) -0.011(11) 0.001(9) -0.001(9)
N1 0.054(8) 0.078(11) 0.059(10) 0.005(9) 0.001(7) 0.001(7)
N2 0.072(9) 0.087(12) 0.055(11) 0.021(8) -0.012(7) 0.005(9)
N3 0.055(8) 0.084(10) 0.057(9) 0.002(12) -0.001(7) -0.005(7)

loop_
_atom_type_symbol
_atom_type_description
_atom_type_scat_dispersion_real
_atom_type_scat_dispersion_imag
_atom_type_scat_source
C C 0.0181 0.0091 'International Tables Vol C Tables 4.2.6.8 and 6.1.1.4'
H H 0.0000 0.0000 'International Tables Vol C Tables 4.2.6.8 and 6.1.1.4'
B B 0.0090 0.0039 'International Tables Vol C Tables 4.2.6.8 and 6.1.1.4'
N N 0.0311 0.0180 'International Tables Vol C Tables 4.2.6.8 and 6.1.1.4'

loop_
_geom_angle_atom_site_label_1
_geom_angle_atom_site_label_2
_geom_angle_atom_site_label_3
_geom_angle
C1 B1 C5 114.4(14)
C1 B1 H1 96(7)
C5 B1 H1 116(6)
C1 B1 H2 111(7)
C5 B1 H2 112(6)
H1 B1 H2 107(8)
N1 C1 N3 104.5(13)
N1 C1 B1 128.6(16)
N3 C1 B1 126.7(15)
N2 C2 N3 113.7(17)
N2 C2 H2A 123.2
N3 C2 H2A 123.2
N1 C3 H3A 109.5
N1 C3 H3B 109.5
H3A C3 H3B 109.5
N1 C3 H3C 109.5
H3A C3 H3C 109.5
H3B C3 H3C 109.5
N3 C4 H4A 109.5
N3 C4 H4B 109.5
H4A C4 H4B 109.5
N3 C4 H4C 109.5
H4A C4 H4C 109.5
H4B C4 H4C 109.5
C6 C5 C18 116.8(14)
C6 C5 B1 120.6(15)
C18 C5 B1 122.4(16)
C5 C6 C11 123.0(15)
C5 C6 C7 119.8(14)
C11 C6 C7 117.0(15)
C8 C7 C6 115.8(15)
C8 C7 H7A 108.3
C6 C7 H7A 108.3
C8 C7 H7B 108.3
C6 C7 H7B 108.3
H7A C7 H7B 107.4
C9 C8 C7 123.7(19)
C9 C8 H8A 106.4
C7 C8 H8A 106.4
C9 C8 H8B 106.4
C7 C8 H8B 106.4
H8A C8 H8B 106.5
C8 C9 C10 122.0(19)
C8 C9 H9A 106.8
C10 C9 H9A 106.8
C8 C9 H9B 106.8
C10 C9 H9B 106.8
H9A C9 H9B 106.7
C9 C10 C11 115.0(16)
C9 C10 H10A 108.5
C11 C10 H10A 108.5
C9 C10 H10B 108.5
C11 C10 H10B 108.5
H10A C10 H10B 107.5
C12 C11 C6 120.0(16)
C12 C11 C10 116.8(17)
C6 C11 C10 123.2(16)
C11 C12 C13 119.9(16)
C11 C12 H12A 120.1
C13 C12 H12A 120.1
C18 C13 C12 119.6(16)
C18 C13 C14 119.6(18)
C12 C13 C14 120.7(18)
C15 C14 C13 118.2(18)
C15 C14 H14A 120.9
C13 C14 H14A 120.9
C14 C15 C16 123(2)
C14 C15 H15A 118.6
C16 C15 H15A 118.6
C15 C16 C17 121.3(19)
C15 C16 H16A 119.4
C17 C16 H16A 119.4
C16 C17 C18 119.6(18)
C16 C17 H17A 120.2
C18 C17 H17A 120.2
C13 C18 C17 117.9(16)
C13 C18 C5 120.7(16)
C17 C18 C5 121.4(16)
C1 N1 N2 113.9(14)
C1 N1 C3 130.6(14)
N2 N1 C3 115.5(15)
C2 N2 N1 100.6(15)
C2 N3 C1 107.3(13)
C2 N3 C4 127.1(18)
C1 N3 C4 125.4(16)

loop_
_geom_bond_atom_site_label_1
_geom_bond_atom_site_label_2
_geom_bond_distance
B1 C1 1.60(2)
B1 C5 1.63(2)
B1 H1 1.11(11)
B1 H2 1.25(13)
C1 N1 1.310(19)
C1 N3 1.364(18)
C2 N2 1.31(2)
C2 N3 1.35(2)
C2 H2A 0.9400
C3 N1 1.436(18)
C3 H3A 0.9700
C3 H3B 0.9700
C3 H3C 0.9700
C4 N3 1.451(17)
C4 H4A 0.9700
C4 H4B 0.9700
C4 H4C 0.9700
C5 C6 1.402(19)
C5 C18 1.428(19)
C6 C11 1.41(2)
C6 C7 1.51(2)
C7 C8 1.45(2)
C7 H7A 0.9800
C7 H7B 0.9800
C8 C9 1.33(2)
C8 H8A 0.9800
C8 H8B 0.9800
C9 C10 1.43(3)
C9 H9A 0.9800
C9 H9B 0.9800
C10 C11 1.52(2)
C10 H10A 0.9800
C10 H10B 0.9800
C11 C12 1.37(2)
C12 C13 1.43(2)
C12 H12A 0.9400
C13 C18 1.42(2)
C13 C14 1.47(2)
C14 C15 1.35(2)
C14 H14A 0.9400
C15 C16 1.36(2)
C15 H15A 0.9400
C16 C17 1.39(2)
C16 H16A 0.9400
C17 C18 1.43(2)
C17 H17A 0.9400
N1 N2 1.415(16)
